data_1555428
loop_
_publ_author_name
'Huang, Xin'
'Wang, Jichao'
'Ni, Zhangqin'
'Wang, Sichang'
'Pan, Yuanjiang'

_publ_section_title
;
 Synthesis of \a,\a-Disulfenylated Aldehydes via Oxidative Transformation
 of Tertiary Amines.
;
_journal_issue 21
_journal_name_full 'Organic letters'
_journal_page_first 5488
_journal_page_last 5491
_journal_paper_doi 10.1021/acs.orglett.5b02876
_journal_volume 17
_journal_year 2015
_chemical_formula_moiety 'C15 H12 Cl2 O S2'
_chemical_formula_sum 'C15 H12 Cl2 O S2'
_chemical_formula_weight 343.27
_space_group_crystal_system orthorhombic
_space_group_IT_number 62
_space_group_name_Hall '-P 2ac 2n'
_space_group_name_H-M_alt 'P n m a'
_atom_sites_solution_hydrogens geom
_atom_sites_solution_primary direct
_atom_sites_solution_secondary difmap
_audit_creation_date 2014-12-01
_audit_creation_method
;
Olex2 1.2
(compiled 2014.03.20 svn.r2914 for OlexSys, GUI svn.r4816)
;
_cell_angle_alpha 90.00
_cell_angle_beta 90.00
_cell_angle_gamma 90.00
_cell_formula_units_Z 4
_cell_length_a 6.9371(4)
_cell_length_b 9.8082(6)
_cell_length_c 22.3442(12)
_cell_measurement_reflns_used 3619
_cell_measurement_temperature 171.5
_cell_measurement_theta_max 29.5979
_cell_measurement_theta_min 3.0686
_cell_volume 1520.31(15)
_computing_cell_refinement
;
CrysAlisPro, Agilent Technologies,
Version 1.171.35.11 (release 16-05-2011 CrysAlis171 .NET)
(compiled May 16 2011,17:55:39)
;
_computing_data_collection
;
CrysAlisPro, Agilent Technologies,
Version 1.171.35.11 (release 16-05-2011 CrysAlis171 .NET)
(compiled May 16 2011,17:55:39)
;
_computing_data_reduction
;
CrysAlisPro, Agilent Technologies,
Version 1.171.35.11 (release 16-05-2011 CrysAlis171 .NET)
(compiled May 16 2011,17:55:39)
;
_computing_molecular_graphics 'Olex2 (Dolomanov et al., 2009)'
_computing_publication_material 'Olex2 (Dolomanov et al., 2009)'
_computing_structure_refinement 'ShelXL (Sheldrick, 2008)'
_computing_structure_solution 'ShelXS (Sheldrick, 2008)'
_diffrn_ambient_temperature 171.5
_diffrn_detector_area_resol_mean 10.3592
_diffrn_measured_fraction_theta_full 0.999
_diffrn_measured_fraction_theta_max 0.999
_diffrn_measurement_device_type 'Xcalibur, Atlas, Gemini ultra'
_diffrn_measurement_method '\w scans'
_diffrn_orient_matrix_UB_11 0.0258305000
_diffrn_orient_matrix_UB_12 0.0548822000
_diffrn_orient_matrix_UB_13 0.0190493000
_diffrn_orient_matrix_UB_21 0.0329287000
_diffrn_orient_matrix_UB_22 -0.0469930000
_diffrn_orient_matrix_UB_23 0.0218414000
_diffrn_orient_matrix_UB_31 0.0932987000
_diffrn_orient_matrix_UB_32 0.0013983000
_diffrn_orient_matrix_UB_33 -0.0130018000
_diffrn_radiation_monochromator graphite
_diffrn_radiation_type MoK\a
_diffrn_radiation_wavelength 0.71073
_diffrn_reflns_av_R_equivalents 0.0387
_diffrn_reflns_av_unetI/netI 0.0227
_diffrn_reflns_limit_h_max 6
_diffrn_reflns_limit_h_min -8
_diffrn_reflns_limit_k_max 11
_diffrn_reflns_limit_k_min -11
_diffrn_reflns_limit_l_max 23
_diffrn_reflns_limit_l_min -26
_diffrn_reflns_number 9254
_diffrn_reflns_theta_full 25.34
_diffrn_reflns_theta_max 25.34
_diffrn_reflns_theta_min 3.07
_diffrn_source 'Enhance (Mo) X-ray Source'
_exptl_absorpt_coefficient_mu 0.693
_exptl_absorpt_correction_T_max 1.00000
_exptl_absorpt_correction_T_min 0.88766
_exptl_absorpt_correction_type multi-scan
_exptl_absorpt_process_details
;
CrysAlisPro, Agilent Technologies,
Version 1.171.35.11 (release 16-05-2011 CrysAlis171 .NET)
(compiled May 16 2011,17:55:39)
Empirical absorption correction using spherical harmonics,
 implemented in SCALE3 ABSPACK scaling algorithm.
;
_exptl_crystal_colour colourless
_exptl_crystal_colour_primary colourless
_exptl_crystal_density_diffrn 1.500
_exptl_crystal_density_method 'not measured'
_exptl_crystal_description block
_exptl_crystal_F_000 704
_exptl_crystal_size_max 0.45
_exptl_crystal_size_mid 0.42
_exptl_crystal_size_min 0.4
_refine_diff_density_max 0.269
_refine_diff_density_min -0.467
_refine_diff_density_rms 0.134
_refine_ls_extinction_method none
_refine_ls_goodness_of_fit_ref 1.095
_refine_ls_hydrogen_treatment constr
_refine_ls_matrix_type full
_refine_ls_number_parameters 119
_refine_ls_number_reflns 1484
_refine_ls_number_restraints 0
_refine_ls_restrained_S_all 1.095
_refine_ls_R_factor_all 0.0339
_refine_ls_R_factor_gt 0.0290
_refine_ls_shift/su_max 0.000
_refine_ls_shift/su_mean 0.000
_refine_ls_structure_factor_coef Fsqd
_refine_ls_weighting_details 'calc w=1/[\s^2^(Fo^2^)+(0.0398P)^2^+0.5575P] where P=(Fo^2^+2Fc^2^)/3'
_refine_ls_weighting_scheme calc
_refine_ls_wR_factor_gt 0.0747
_refine_ls_wR_factor_ref 0.0778
_reflns_number_gt 1311
_reflns_number_total 1484
_reflns_threshold_expression >2sigma(I)
_cod_data_source_file ol5b02876_si_001.cif
_cod_data_source_block 141201_hx_10_20_1
_cod_database_code 1555428
_chemical_oxdiff_formula 'c10 h10 o10 s21'
_reflns_odcompleteness_completeness 99.62
_reflns_odcompleteness_iscentric 1
_reflns_odcompleteness_theta 26.32
_olex2_refinement_description
;
1. Fixed Uiso
 At 1.2 times of:
  All C(H) groups
 At 1.5 times of:
  All C(H,H,H) groups
2. Others
 Fixed Sof: O1(0.5) C6(0.5) H6(0.5) C6A(0.5) H6AA(0.5) H6AB(0.5) H6AC(0.5)
3.a Aromatic/amide H refined with riding coordinates:
 C2(H2), C3(H3), C6(H6), C8(H8), C9(H9)
3.b Idealised Me refined as rotating group:
 C6A(H6AA,H6AB,H6AC)
;

loop_
_space_group_symop_id
_space_group_symop_operation_xyz
1 'x, y, z'
2 '-x+1/2, -y, z+1/2'
3 'x+1/2, -y+1/2, -z+1/2'
4 '-x, y+1/2, -z'
5 '-x, -y, -z'
6 'x-1/2, y, -z-1/2'
7 '-x-1/2, y-1/2, z-1/2'
8 'x, -y-1/2, z'

loop_
_atom_site_label
_atom_site_type_symbol
_atom_site_fract_x
_atom_site_fract_y
_atom_site_fract_z
_atom_site_U_iso_or_equiv
_atom_site_adp_type
_atom_site_occupancy
_atom_site_calc_flag
_atom_site_disorder_assembly
_atom_site_disorder_group
_atom_site_site_symmetry_order
_atom_site_refinement_flags_posn
_atom_site_refinement_flags_adp
_atom_site_refinement_flags_occupancy
Cl1 Cl 0.48929(8) 0.2500 0.81848(3) 0.03009(18) Uani 1 d . . 2 S T P
Cl2 Cl 1.40077(9) 0.2500 0.29004(3) 0.03394(19) Uani 1 d . . 2 S T P
S1 S 0.42775(9) 0.2500 0.53871(3) 0.03294(19) Uani 1 d . . 2 S T P
S2 S 0.61425(9) 0.2500 0.42786(3) 0.02833(19) Uani 1 d . . 2 S T P
O1 O 0.9305(4) 0.1304(3) 0.54897(14) 0.0455(7) Uani 0.50 d A 1 1 . . .
C1 C 0.4867(3) 0.2500 0.74080(11) 0.0238(5) Uani 1 d . . 2 S T P
C2 C 0.4833(2) 0.12715(18) 0.71035(8) 0.0269(4) Uani 1 d . . 1 . . .
H2 H 0.4870 0.0434 0.7317 0.032 Uiso 1 calc . . 1 R . .
C3 C 0.4747(2) 0.12766(19) 0.64863(8) 0.0278(4) Uani 1 d . . 1 . . .
H3 H 0.4734 0.0438 0.6274 0.033 Uiso 1 calc . . 1 R . .
C4 C 0.4677(3) 0.2500 0.61731(11) 0.0251(5) Uani 1 d . . 2 S T P
C5 C 0.6733(3) 0.2500 0.50808(10) 0.0271(6) Uani 1 d . . 2 S T P
C6 C 0.7839(19) 0.1147(15) 0.5218(6) 0.027(2) Uani 0.50 d A 1 1 . . .
H6 H 0.7385 0.0277 0.5097 0.032 Uiso 0.50 calc A 1 1 R . .
C7 C 0.8465(3) 0.2500 0.39384(10) 0.0244(5) Uani 1 d . . 2 S T P
C8 C 0.9340(2) 0.12766(18) 0.37861(8) 0.0283(4) Uani 1 d A . 1 . . .
H8 H 0.8750 0.0438 0.3894 0.034 Uiso 1 calc . . 1 R . .
C9 C 1.1071(2) 0.12730(19) 0.34775(8) 0.0276(4) Uani 1 d . . 1 . . .
H9 H 1.1677 0.0437 0.3374 0.033 Uiso 1 calc A . 1 R . .
C10 C 1.1900(3) 0.2500 0.33234(10) 0.0231(5) Uani 1 d . . 2 S T P
C6A C 0.774(2) 0.1285(14) 0.5290(7) 0.035(4) Uani 0.50 d A 2 1 . . .
H6AA H 0.7976 0.1359 0.5721 0.053 Uiso 0.50 calc A 2 1 GR . .
H6AB H 0.8977 0.1202 0.5080 0.053 Uiso 0.50 calc A 2 1 GR . .
H6AC H 0.6953 0.0477 0.5209 0.053 Uiso 0.50 calc A 2 1 GR . .

loop_
_atom_site_aniso_label
_atom_site_aniso_U_11
_atom_site_aniso_U_22
_atom_site_aniso_U_33
_atom_site_aniso_U_23
_atom_site_aniso_U_13
_atom_site_aniso_U_12
Cl1 0.0289(3) 0.0365(4) 0.0249(3) 0.000 0.0012(2) 0.000
Cl2 0.0345(4) 0.0363(4) 0.0310(4) 0.000 0.0107(3) 0.000
S1 0.0224(3) 0.0503(4) 0.0262(3) 0.000 0.0000(2) 0.000
S2 0.0229(3) 0.0403(4) 0.0218(3) 0.000 -0.0021(2) 0.000
O1 0.0434(17) 0.0499(19) 0.0433(17) 0.0064(14) -0.0110(14) 0.0147(14)
C1 0.0184(11) 0.0277(13) 0.0254(13) 0.000 0.0025(9) 0.000
C2 0.0260(9) 0.0226(10) 0.0321(10) 0.0036(7) 0.0052(7) 0.0016(7)
C3 0.0248(9) 0.0255(10) 0.0331(10) -0.0053(8) 0.0049(7) -0.0017(7)
C4 0.0186(11) 0.0310(14) 0.0256(13) 0.000 0.0026(9) 0.000
C5 0.0222(12) 0.0381(16) 0.0210(12) 0.000 -0.0007(9) 0.000
C6 0.038(4) 0.029(4) 0.013(3) 0.006(4) 0.000(3) 0.017(3)
C7 0.0232(12) 0.0307(14) 0.0193(12) 0.000 -0.0027(9) 0.000
C8 0.0302(9) 0.0246(10) 0.0302(10) 0.0044(8) -0.0013(7) -0.0023(7)
C9 0.0304(9) 0.0242(10) 0.0281(10) 0.0002(7) 0.0006(7) 0.0038(7)
C10 0.0242(12) 0.0281(14) 0.0170(11) 0.000 -0.0023(9) 0.000
C6A 0.027(4) 0.045(6) 0.034(5) -0.024(3) 0.011(3) -0.007(4)

loop_
_atom_type_symbol
_atom_type_description
_atom_type_scat_dispersion_real
_atom_type_scat_dispersion_imag
_atom_type_scat_source
C C 0.0033 0.0016 'International Tables Vol C Tables 4.2.6.8 and 6.1.1.4'
H H 0.0000 0.0000 'International Tables Vol C Tables 4.2.6.8 and 6.1.1.4'
Cl Cl 0.1484 0.1585 'International Tables Vol C Tables 4.2.6.8 and 6.1.1.4'
O O 0.0106 0.0060 'International Tables Vol C Tables 4.2.6.8 and 6.1.1.4'
S S 0.1246 0.1234 'International Tables Vol C Tables 4.2.6.8 and 6.1.1.4'

loop_
_geom_angle_atom_site_label_1
_geom_angle_atom_site_label_2
_geom_angle_atom_site_label_3
_geom_angle
_geom_angle_site_symmetry_1
_geom_angle_site_symmetry_3
C4 S1 C5 102.92(11) . .
C7 S2 C5 102.39(11) . .
C2 C1 Cl1 119.46(11) 8_565 .
C2 C1 Cl1 119.46(11) . .
C2 C1 C2 121.1(2) . 8_565
C1 C2 H2 120.4 . .
C3 C2 C1 119.26(17) . .
C3 C2 H2 120.4 . .
C2 C3 H3 119.7 . .
C2 C3 C4 120.51(17) . .
C4 C3 H3 119.7 . .
C3 C4 S1 120.18(11) . .
C3 C4 S1 120.18(11) 8_565 .
C3 C4 C3 119.4(2) . 8_565
S1 C5 S2 99.02(12) . .
C6 C5 S1 112.5(5) 8_565 .
C6 C5 S1 112.5(5) . .
C6 C5 S2 107.5(6) . .
C6 C5 S2 107.5(6) 8_565 .
C6 C5 C6 116.2(11) 8_565 .
C6A C5 S1 109.0(6) . .
C6A C5 S1 109.0(6) 8_565 .
C6A C5 S2 114.8(7) 8_565 .
C6A C5 S2 114.8(7) . .
C6A C5 C6 113.3(3) . 8_565
C6A C5 C6 113.3(3) 8_565 .
C6A C5 C6 7.4(13) 8_565 8_565
C6A C5 C6 7.3(13) . .
C6A C5 C6A 109.5(12) . 8_565
O1 C6 C5 114.1(12) . .
O1 C6 H6 122.9 . .
C5 C6 H6 122.9 . .
C8 C7 S2 120.03(11) . .
C8 C7 S2 120.03(11) 8_565 .
C8 C7 C8 119.8(2) . 8_565
C7 C8 H8 119.9 . .
C9 C8 C7 120.26(17) . .
C9 C8 H8 119.9 . .
C8 C9 H9 120.5 . .
C10 C9 C8 118.97(16) . .
C10 C9 H9 120.5 . .
C9 C10 Cl2 119.10(11) . .
C9 C10 Cl2 119.10(11) 8_565 .
C9 C10 C9 121.8(2) . 8_565
C5 C6A H6AA 109.5 . .
C5 C6A H6AB 109.5 . .
C5 C6A H6AC 109.5 . .
H6AA C6A H6AB 109.5 . .
H6AA C6A H6AC 109.5 . .
H6AB C6A H6AC 109.5 . .

loop_
_geom_bond_atom_site_label_1
_geom_bond_atom_site_label_2
_geom_bond_distance
_geom_bond_site_symmetry_2
Cl1 C1 1.736(2) .
Cl2 C10 1.741(2) .
S1 C4 1.778(3) .
S1 C5 1.836(2) .
S2 C5 1.839(2) .
S2 C7 1.782(2) .
O1 C6 1.194(14) .
C1 C2 1.384(2) .
C1 C2 1.384(2) 8_565
C2 H2 0.9500 .
C2 C3 1.380(3) .
C3 H3 0.9500 .
C3 C4 1.390(2) .
C4 C3 1.390(2) 8_565
C5 C6 1.563(12) .
C5 C6 1.563(12) 8_565
C5 C6A 1.459(13) 8_565
C5 C6A 1.459(13) .
C6 H6 0.9500 .
C7 C8 1.387(2) .
C7 C8 1.387(2) 8_565
C8 H8 0.9500 .
C8 C9 1.384(2) .
C9 H9 0.9500 .
C9 C10 1.378(2) .
C10 C9 1.378(2) 8_565
C6A H6AA 0.9800 .
C6A H6AB 0.9800 .
C6A H6AC 0.9800 .

loop_
_geom_torsion_atom_site_label_1
_geom_torsion_atom_site_label_2
_geom_torsion_atom_site_label_3
_geom_torsion_atom_site_label_4
_geom_torsion
_geom_torsion_site_symmetry_1
_geom_torsion_site_symmetry_4
Cl1 C1 C2 C3 177.81(14) . .
S1 C5 C6 O1 -121.8(9) . .
S2 C5 C6 O1 130.2(10) . .
S2 C7 C8 C9 174.67(14) . .
C1 C2 C3 C4 -0.5(3) . .
C2 C1 C2 C3 -0.6(3) 8_565 .
C2 C3 C4 S1 -172.51(14) . .
C2 C3 C4 C3 1.7(3) . 8_565
C4 S1 C5 S2 180.0 . .
C4 S1 C5 C6 -66.7(7) . 8_565
C4 S1 C5 C6 66.7(7) . .
C4 S1 C5 C6A 59.8(7) . .
C4 S1 C5 C6A -59.8(7) . 8_565
C5 S1 C4 C3 92.94(17) . 8_565
C5 S1 C4 C3 -92.94(17) . .
C5 S2 C7 C8 -92.32(17) . 8_565
C5 S2 C7 C8 92.32(17) . .
C6 C5 C6 O1 9.8(19) 8_565 .
C7 S2 C5 S1 180.0 . .
C7 S2 C5 C6 62.9(5) . 8_565
C7 S2 C5 C6 -62.9(5) . .
C7 S2 C5 C6A -64.1(6) . .
C7 S2 C5 C6A 64.1(6) . 8_565
C7 C8 C9 C10 -0.2(3) . .
C8 C7 C8 C9 -0.7(3) 8_565 .
C8 C9 C10 Cl2 -176.56(14) . .
C8 C9 C10 C9 1.2(3) . 8_565
C6A C5 C6 O1 -59(7) . .
C6A C5 C6 O1 2.3(7) 8_565 .
